data_7113499
loop_
_publ_author_name
'Davidson, Matthew G.'
'Doherty, Cheryl L.'
'Johnson, Andrew L.'
'Mahon, Mary F.'

_publ_section_title
;
 Isolation and characterisation of transition and main group metal
 complexes supported by hydrogen-bonded zwitterionic polyphenolic
 ligands
;
_journal_coden_ASTM CHCOFS
_journal_issue 15
_journal_name_full
;
 Chemical Communications (Cambridge, United Kingdom)
;
_journal_page_first 1832
_journal_page_last 1833
_journal_paper_doi 10.1039/b303618a
_journal_year 2003
_chemical_formula_sum 'C34 H39 N O3 Sn'
_chemical_formula_weight 628.35
_space_group_IT_number 148
_symmetry_cell_setting trigonal
_symmetry_space_group_name_Hall '-R 3'
_symmetry_space_group_name_H-M 'R -3 :H'
_atom_sites_solution_hydrogens geom
_atom_sites_solution_primary direct
_atom_sites_solution_secondary difmap
_audit_creation_method SHELXL-97
_cell_angle_alpha 90.00
_cell_angle_beta 90.00
_cell_angle_gamma 120.00
_cell_formula_units_Z 6
_cell_length_a 14.0560(4)
_cell_length_b 14.0560(4)
_cell_length_c 25.9860(7)
_cell_measurement_temperature 150(2)
_cell_volume 4446.2(2)
_computing_cell_refinement 'Collect, Nonius program suite version 1.9 (1997)'
_computing_data_collection 'Collect, Nonius program suite version 1.9 (1997)'
_computing_data_reduction 'Denzo and Scalepack (otwinowski & Minor, 1997)'
_computing_molecular_graphics 'ORTEX (P.McArdle, 1995)'
_computing_publication_material 'SHELXL-97/2 (Sheldrick,1997)'
_computing_structure_refinement 'SHELXL-97 (Sheldrick, 1997)'
_computing_structure_solution 'SHELXS-97 (Sheldrick, 1990)'
_diffrn_ambient_temperature 150(2)
_diffrn_measured_fraction_theta_full 0.990
_diffrn_measured_fraction_theta_max 0.990
_diffrn_radiation_monochromator graphite
_diffrn_radiation_source 'fine-focus sealed tube'
_diffrn_radiation_type MoK\a
_diffrn_radiation_wavelength 0.71073
_diffrn_reflns_av_R_equivalents 0.0759
_diffrn_reflns_av_sigmaI/netI 0.0532
_diffrn_reflns_limit_h_max 18
_diffrn_reflns_limit_h_min -18
_diffrn_reflns_limit_k_max 18
_diffrn_reflns_limit_k_min -18
_diffrn_reflns_limit_l_max 33
_diffrn_reflns_limit_l_min -33
_diffrn_reflns_number 13702
_diffrn_reflns_theta_full 27.46
_diffrn_reflns_theta_max 27.46
_diffrn_reflns_theta_min 3.70
_exptl_absorpt_coefficient_mu 0.896
_exptl_absorpt_correction_T_max 0.8625
_exptl_absorpt_correction_T_min 0.7624
_exptl_absorpt_correction_type semi-empirical
_exptl_crystal_density_diffrn 1.408
_exptl_crystal_density_method 'not measured'
_exptl_crystal_F_000 1944
_exptl_crystal_size_max 0.32
_exptl_crystal_size_mid 0.20
_exptl_crystal_size_min 0.17
_refine_diff_density_max 0.610
_refine_diff_density_min -0.656
_refine_diff_density_rms 0.083
_refine_ls_extinction_method none
_refine_ls_goodness_of_fit_ref 1.017
_refine_ls_hydrogen_treatment mixed
_refine_ls_matrix_type full
_refine_ls_number_parameters 130
_refine_ls_number_reflns 2246
_refine_ls_number_restraints 0
_refine_ls_restrained_S_all 1.017
_refine_ls_R_factor_all 0.0594
_refine_ls_R_factor_gt 0.0354
_refine_ls_shift/su_max 0.006
_refine_ls_shift/su_mean 0.000
_refine_ls_structure_factor_coef Fsqd
_refine_ls_weighting_details 'calc w=1/[\s^2^(Fo^2^)+(0.0433P)^2^+0.0000P] where P=(Fo^2^+2Fc^2^)/3'
_refine_ls_weighting_scheme calc
_refine_ls_wR_factor_gt 0.0740
_refine_ls_wR_factor_ref 0.0812
_reflns_number_gt 1688
_reflns_number_total 2246
_reflns_threshold_expression >2sigma(I)
_cod_duplicate_entry 7103810
_cod_data_source_file b303618a.txt
_cod_data_source_block 4
_cod_depositor_comments
;
The following automatic conversions were performed:

'_symmetry_cell_setting' value 'Trigonal' changed to 'trigonal'
according to
/usr/data/users/saulius/automatic-downloads/retrospective/RSC/lib/dictionaries/cif_core.dic
dictionary named 'cif_core.dic' version 2.4.2 from 2011-04-26.

Automatic conversion script
Id: cif_fix_values 2281 2013-09-26 08:29:07Z andrius 
;
_cod_original_sg_symbol_H-M R-3
_cod_database_code 7113499

loop_
_symmetry_equiv_pos_as_xyz
'x, y, z'
'-y, x-y, z'
'-x+y, -x, z'
'x+2/3, y+1/3, z+1/3'
'-y+2/3, x-y+1/3, z+1/3'
'-x+y+2/3, -x+1/3, z+1/3'
'x+1/3, y+2/3, z+2/3'
'-y+1/3, x-y+2/3, z+2/3'
'-x+y+1/3, -x+2/3, z+2/3'
'-x, -y, -z'
'y, -x+y, -z'
'x-y, x, -z'
'-x+2/3, -y+1/3, -z+1/3'
'y+2/3, -x+y+1/3, -z+1/3'
'x-y+2/3, x+1/3, -z+1/3'
'-x+1/3, -y+2/3, -z+2/3'
'y+1/3, -x+y+2/3, -z+2/3'
'x-y+1/3, x+2/3, -z+2/3'

loop_
_atom_site_label
_atom_site_type_symbol
_atom_site_fract_x
_atom_site_fract_y
_atom_site_fract_z
_atom_site_U_iso_or_equiv
_atom_site_adp_type
_atom_site_occupancy
_atom_site_symmetry_multiplicity
_atom_site_calc_flag
_atom_site_refinement_flags
_atom_site_disorder_assembly
_atom_site_disorder_group
Sn1 Sn 0.6667 0.3333 0.198496(10) 0.03820(13) Uani 1 3 d S . .
O1 O 0.59888(14) 0.40177(14) 0.15007(7) 0.0393(4) Uani 1 1 d . . .
N1 N 0.6667 0.3333 0.05883(12) 0.0331(8) Uani 1 3 d S . .
C11 C 0.5053(2) 0.3646(2) 0.12278(9) 0.0355(6) Uani 1 1 d . . .
C12 C 0.4028(2) 0.3251(2) 0.14615(9) 0.0377(6) Uani 1 1 d . . .
C13 C 0.3110(2) 0.2933(2) 0.11539(10) 0.0409(6) Uani 1 1 d . . .
H13 H 0.2416 0.2666 0.1315 0.049 Uiso 1 1 calc R . .
C14 C 0.3163(2) 0.2987(2) 0.06181(10) 0.0411(6) Uani 1 1 d . . .
C15 C 0.4177(2) 0.3352(2) 0.03907(9) 0.0380(6) Uani 1 1 d . . .
H15 H 0.4233 0.3377 0.0026 0.046 Uiso 1 1 calc R . .
C16 C 0.5120(2) 0.3684(2) 0.06858(9) 0.0357(6) Uani 1 1 d . . .
C1 C 0.6206(2) 0.4057(2) 0.04296(9) 0.0373(6) Uani 1 1 d . . .
H1A H 0.6727 0.4827 0.0527 0.045 Uiso 1 1 calc R . .
H1B H 0.6112 0.4026 0.0051 0.045 Uiso 1 1 calc R . .
C18 C 0.3925(2) 0.3164(3) 0.20400(10) 0.0477(7) Uani 1 1 d . . .
H18A H 0.3164 0.2921 0.2139 0.072 Uiso 1 1 calc R . .
H18B H 0.4415 0.3883 0.2194 0.072 Uiso 1 1 calc R . .
H18C H 0.4129 0.2630 0.2162 0.072 Uiso 1 1 calc R . .
C19 C 0.2147(2) 0.2641(3) 0.02934(11) 0.0529(8) Uani 1 1 d . . .
H19A H 0.2299 0.2535 -0.0064 0.079 Uiso 1 1 calc R . .
H19B H 0.1942 0.3213 0.0307 0.079 Uiso 1 1 calc R . .
H19C H 0.1541 0.1951 0.0427 0.079 Uiso 1 1 calc R . .
C1T C 0.6223(11) 0.3635(14) -0.1009(3) 0.039(2) Uiso 0.33 1 d P A -1
C2T C 0.7294(9) 0.4157(10) -0.0998(3) 0.029(2) Uiso 0.33 1 d P A -1
H2T H 0.7655 0.4937 -0.1000 0.035 Uiso 0.33 1 calc PR A -1
C3T C 0.7946(11) 0.3696(14) -0.0986(3) 0.049(3) Uiso 0.33 1 d P A -1
H3T H 0.8725 0.4131 -0.0981 0.058 Uiso 0.33 1 calc PR A -1
C4T C 0.7401(8) 0.2533(9) -0.0980(3) 0.045(2) Uiso 0.33 1 d P A -1
H4T H 0.7803 0.2156 -0.0965 0.054 Uiso 0.33 1 calc PR A -1
C5T C 0.6330(11) 0.1997(11) -0.0997(3) 0.049(2) Uiso 0.33 1 d P A -1
H5T H 0.5986 0.1219 -0.1006 0.058 Uiso 0.33 1 calc PR A -1
C6T C 0.5618(8) 0.2439(11) -0.1002(3) 0.0281(18) Uiso 0.33 1 d P A -1
H6T H 0.4840 0.2006 -0.1001 0.034 Uiso 0.33 1 calc PR A -1
C7T C 0.5518(7) 0.4147(8) -0.1038(3) 0.045(2) Uiso 0.33 1 d P A -1
H7TA H 0.5729 0.4698 -0.0765 0.068 Uiso 0.33 1 calc PR A -1
H7TB H 0.4747 0.3579 -0.0994 0.068 Uiso 0.33 1 calc PR A -1
H7TC H 0.5615 0.4501 -0.1374 0.068 Uiso 0.33 1 calc PR A -1
H1N H 0.6667 0.3333 0.0962(14) 0.020(9) Uiso 1 3 d S . .

loop_
_atom_site_aniso_label
_atom_site_aniso_U_11
_atom_site_aniso_U_22
_atom_site_aniso_U_33
_atom_site_aniso_U_23
_atom_site_aniso_U_13
_atom_site_aniso_U_12
Sn1 0.04517(17) 0.04517(17) 0.02425(16) 0.000 0.000 0.02259(8)
O1 0.0421(11) 0.0426(11) 0.0343(9) -0.0028(7) -0.0027(8) 0.0218(9)
N1 0.0369(13) 0.0369(13) 0.0255(17) 0.000 0.000 0.0185(7)
C11 0.0426(15) 0.0353(14) 0.0329(12) -0.0032(10) -0.0030(11) 0.0227(12)
C12 0.0465(16) 0.0381(15) 0.0325(12) -0.0007(10) 0.0041(11) 0.0241(13)
C13 0.0389(15) 0.0419(16) 0.0459(14) -0.0027(12) 0.0029(11) 0.0231(13)
C14 0.0448(16) 0.0443(16) 0.0410(14) -0.0041(12) -0.0037(11) 0.0274(14)
C15 0.0488(17) 0.0392(15) 0.0308(12) -0.0030(10) -0.0024(11) 0.0256(13)
C16 0.0398(15) 0.0368(14) 0.0351(13) 0.0007(10) 0.0009(10) 0.0226(12)
C1 0.0428(15) 0.0395(15) 0.0332(13) 0.0039(10) -0.0006(11) 0.0231(13)
C18 0.0514(18) 0.0554(18) 0.0377(14) 0.0008(12) 0.0058(12) 0.0277(15)
C19 0.0486(18) 0.066(2) 0.0508(17) -0.0072(14) -0.0049(13) 0.0340(16)

loop_
_atom_type_symbol
_atom_type_description
_atom_type_scat_dispersion_real
_atom_type_scat_dispersion_imag
_atom_type_scat_source
C C 0.0033 0.0016 'International Tables Vol C Tables 4.2.6.8 and 6.1.1.4'
H H 0.0000 0.0000 'International Tables Vol C Tables 4.2.6.8 and 6.1.1.4'
N N 0.0061 0.0033 'International Tables Vol C Tables 4.2.6.8 and 6.1.1.4'
O O 0.0106 0.0060 'International Tables Vol C Tables 4.2.6.8 and 6.1.1.4'
Sn Sn -0.6537 1.4246 'International Tables Vol C Tables 4.2.6.8 and 6.1.1.4'

loop_
_geom_angle_atom_site_label_1
_geom_angle_atom_site_label_2
_geom_angle_atom_site_label_3
_geom_angle
_geom_angle_site_symmetry_1
_geom_angle_site_symmetry_3
O1 Sn1 O1 87.24(7) 2_655 3_665
O1 Sn1 O1 87.24(7) 2_655 .
O1 Sn1 O1 87.24(7) 3_665 .
C11 O1 Sn1 136.22(16) . .
C1 N1 C1 112.84(13) 2_655 3_665
C1 N1 C1 112.84(13) 2_655 .
C1 N1 C1 112.84(13) 3_665 .
C1 N1 H1N 105.85(15) 2_655 .
C1 N1 H1N 105.85(16) 3_665 .
C1 N1 H1N 105.85(15) . .
O1 C11 C12 122.5(2) . .
O1 C11 C16 118.4(2) . .
C12 C11 C16 119.0(2) . .
C13 C12 C11 119.0(2) . .
C13 C12 C18 120.8(2) . .
C11 C12 C18 120.2(2) . .
C12 C13 C14 122.9(3) . .
C12 C13 H13 118.6 . .
C14 C13 H13 118.6 . .
C15 C14 C13 117.6(2) . .
C15 C14 C19 120.9(2) . .
C13 C14 C19 121.5(2) . .
C14 C15 C16 121.3(2) . .
C14 C15 H15 119.3 . .
C16 C15 H15 119.3 . .
C15 C16 C11 120.1(2) . .
C15 C16 C1 120.3(2) . .
C11 C16 C1 119.6(2) . .
C16 C1 N1 110.3(2) . .
C16 C1 H1A 109.6 . .
N1 C1 H1A 109.6 . .
C16 C1 H1B 109.6 . .
N1 C1 H1B 109.6 . .
H1A C1 H1B 108.1 . .
C12 C18 H18A 109.5 . .
C12 C18 H18B 109.5 . .
H18A C18 H18B 109.5 . .
C12 C18 H18C 109.5 . .
H18A C18 H18C 109.5 . .
H18B C18 H18C 109.5 . .
C14 C19 H19A 109.5 . .
C14 C19 H19B 109.5 . .
H19A C19 H19B 109.5 . .
C14 C19 H19C 109.5 . .
H19A C19 H19C 109.5 . .
H19B C19 H19C 109.5 . .
C2T C1T C6T 119.5(11) . .
C2T C1T C7T 126.1(18) . .
C6T C1T C7T 114.4(13) . .
C1T C2T C3T 126.5(15) . .
C1T C2T H2T 116.8 . .
C3T C2T H2T 116.8 . .
C2T C3T C4T 116.4(13) . .
C2T C3T H3T 121.8 . .
C4T C3T H3T 121.8 . .
C5T C4T C3T 117.9(11) . .
C5T C4T H4T 121.0 . .
C3T C4T H4T 121.0 . .
C4T C5T C6T 127.7(13) . .
C4T C5T H5T 116.2 . .
C6T C5T H5T 116.2 . .
C5T C6T C1T 112.0(11) . .
C5T C6T H6T 124.0 . .
C1T C6T H6T 124.0 . .

loop_
_geom_bond_atom_site_label_1
_geom_bond_atom_site_label_2
_geom_bond_distance
_geom_bond_site_symmetry_2
Sn1 O1 2.0815(17) 2_655
Sn1 O1 2.0815(17) 3_665
Sn1 O1 2.0815(17) .
O1 C11 1.349(3) .
N1 C1 1.510(3) 2_655
N1 C1 1.510(3) 3_665
N1 C1 1.510(3) .
N1 H1N 0.97(4) .
C11 C12 1.398(3) .
C11 C16 1.411(3) .
C12 C13 1.387(4) .
C12 C18 1.509(3) .
C13 C14 1.394(3) .
C13 H13 0.9500 .
C14 C15 1.384(4) .
C14 C19 1.515(4) .
C15 C16 1.394(4) .
C15 H15 0.9500 .
C16 C1 1.499(4) .
C1 H1A 0.9900 .
C1 H1B 0.9900 .
C18 H18A 0.9800 .
C18 H18B 0.9800 .
C18 H18C 0.9800 .
C19 H19A 0.9800 .
C19 H19B 0.9800 .
C19 H19C 0.9800 .
C1T C2T 1.304(14) .
C1T C6T 1.457(17) .
C1T C7T 1.488(14) .
C2T C3T 1.363(15) .
C2T H2T 0.9500 .
C3T C4T 1.416(16) .
C3T H3T 0.9500 .
C4T C5T 1.305(16) .
C4T H4T 0.9500 .
C5T C6T 1.416(17) .
C5T H5T 0.9500 .
C6T H6T 0.9500 .
C7T H7TA 0.9800 .
C7T H7TB 0.9800 .
C7T H7TC 0.9800 .

loop_
_geom_hbond_atom_site_label_D
_geom_hbond_atom_site_label_H
_geom_hbond_atom_site_label_A
_geom_hbond_distance_DH
_geom_hbond_distance_HA
_geom_hbond_distance_DA
_geom_hbond_angle_DHA
N1 H1N O1 0.97(4) 2.17(2) 2.893(3) 130.2(8)
